data_7706971
loop_
_publ_author_name
'Matveeva, Regina'
'Blasius, Clemens K.'
'Wadepohl, Hubert'
'Gade, Lutz H.'

_publ_section_title
;
 Reactivity of a T-shaped cobalt(I) pincer-complex.
;
_journal_issue 20
_journal_name_full 'Dalton transactions (Cambridge, England : 2003)'
_journal_page_first 6802
_journal_page_last 6810
_journal_paper_doi 10.1039/d1dt00277e
_journal_volume 50
_journal_year 2021
_chemical_absolute_configuration ad
_chemical_formula_sum 'C30 H30 Co F N3 O2'
_chemical_formula_weight 542.50
_chemical_properties_physical 'air-sensitive, moisture-sensitive'
_space_group_crystal_system monoclinic
_space_group_IT_number 4
_space_group_name_Hall 'P 2yb'
_space_group_name_H-M_alt 'P 1 21 1'
_atom_sites_solution_hydrogens geom
_atom_sites_solution_primary iterative
_atom_sites_solution_secondary difmap
_audit_block_code ga_cbl26
_audit_creation_date 2019-10-01
_audit_creation_method
;
encif (version 1.124)

encifer (version_id = 274361.64)

Olex2 1.3
(compiled 2020.12.01 svn.r5f60950 for OlexSys, GUI svn.r6226)
;
_audit_update_record
;
2021-01-14 deposited with the CCDC.	2021-03-24 downloaded from the CCDC.
;
_cell_angle_alpha 90
_cell_angle_beta 100.4658(19)
_cell_angle_gamma 90
_cell_formula_units_Z 2
_cell_length_a 12.2841(2)
_cell_length_b 6.01267(11)
_cell_length_c 17.8300(3)
_cell_measurement_reflns_used 13342
_cell_measurement_temperature 120(1)
_cell_measurement_theta_max 32.7090
_cell_measurement_theta_min 3.0990
_cell_volume 1295.02(4)
_computing_cell_refinement 'CrysAlisPro 1.171.40.59a (Rigaku OD, 2019)'
_computing_data_collection 'CrysAlisPro 1.171.40.59a (Rigaku OD, 2019)'
_computing_data_reduction 'CrysAlisPro 1.171.40.59a (Rigaku OD, 2019)'
_computing_publication_material 'encif (Wadepohl, 2009-20); encifer (Allen et al., 2004)'
_computing_structure_refinement 'SHELXL-20xx (Sheldrick, 2015)'
_computing_structure_solution 'SUPERFLIP (Palatinus, 2007-2009)'
_diffrn_ambient_temperature 120(1)
_diffrn_detector 'CCD plate'
_diffrn_detector_area_resol_mean 7.9621
_diffrn_detector_type Eos
_diffrn_measured_fraction_theta_full 0.999
_diffrn_measured_fraction_theta_max 0.971
_diffrn_measurement_details
;
List of Runs (angles in degrees, time in seconds):

  # Type    Start    End  Width  t~exp~   \w     \q     \k     \f   Frames
#--------------------------------------------------------------------------
  1  \w    -55.00  21.00   0.50   15.00    --  -25.00  77.00  90.00  152
  2  \w     -5.00  21.00   0.50   15.00    --   28.00  82.00  88.84   52
  3  \w     -5.00  21.00   0.50   15.00    --   28.00  82.00-169.61   52
  4  \w     -5.00  21.00   0.50   15.00    --   28.00  82.00 -12.98   52
  5  \w      4.00  93.00   0.50   15.00    --   31.15  72.00 -47.61  178
  6  \w     11.00  52.00   0.50   15.00    --   31.15  57.00 -90.00   82
  7  \w    -38.00  28.00   0.50   15.00    --   31.15 -57.00 120.00  132
  8  \w    -14.00  54.00   0.50   15.00    --   31.15 -99.00-150.00  136
  9  \w    -15.00  65.00   0.50   15.00    --   31.15 -99.00   0.00  160
 10  \w    -37.00  56.00   0.50   15.00    --   31.15 -38.00   0.00  186
 11  \w      5.00  46.00   0.50   15.00    --   31.15  71.00  89.85   82
 12  \w      6.00  97.00   0.50   15.00    --   31.15  38.00 150.00  182
 13  \w      5.00  99.00   0.50   15.00    --   31.15  72.00   7.77  188
 14  \w     40.00  72.00   0.50   15.00    --   31.15 -99.00-120.00   64
 15  \w     65.00  91.00   0.50   15.00    --   31.15  72.00-135.20   52
 16  \w      4.00  41.00   0.50   15.00    --   31.15  72.00-135.20   74
 17  \w     62.00 100.00   0.50   15.00    --   31.15  57.00 -90.00   76
 18  \w     11.00  98.00   0.50   15.00    --   31.15  38.00   0.00  174
 19  \w     17.00  58.00   0.50   15.00    --   31.15  67.00 150.46   82
 20  \w     73.00  99.00   0.50   15.00    --   31.15  67.00 150.46   52
 21  \w     28.00  73.00   0.50   15.00    --   31.15 -99.00  90.00   90
 22  \w    -31.00  56.00   0.50   15.00    --   31.15 -38.00-150.00  174
;
_diffrn_measurement_device 'four-circle diffractometer'
_diffrn_measurement_device_type 'Agilent SuperNova, Dual, Cu at home/near, Eos'
_diffrn_measurement_method '\w scans'
_diffrn_measurement_specimen_support 'polyimid foil'
_diffrn_orient_matrix_type 'CrysAlisPro convention (1999,Acta A55,543-557)'
_diffrn_orient_matrix_UB_11 -0.0506514000
_diffrn_orient_matrix_UB_12 0.0012360000
_diffrn_orient_matrix_UB_13 -0.0264546000
_diffrn_orient_matrix_UB_21 -0.0049813000
_diffrn_orient_matrix_UB_22 -0.1166114000
_diffrn_orient_matrix_UB_23 0.0042955000
_diffrn_orient_matrix_UB_31 -0.0293064000
_diffrn_orient_matrix_UB_32 0.0176668000
_diffrn_orient_matrix_UB_33 0.0302967000
_diffrn_radiation_collimation 'focusing mirrors'
_diffrn_radiation_monochromator mirror
_diffrn_radiation_probe x-ray
_diffrn_radiation_type 'Mo K\a'
_diffrn_radiation_wavelength 0.71073
_diffrn_radiation_xray_symbol K-L~2,3~
_diffrn_reflns_av_R_equivalents 0.0533
_diffrn_reflns_av_unetI/netI 0.0523
_diffrn_reflns_Laue_measured_fraction_full 0.999
_diffrn_reflns_Laue_measured_fraction_max 0.971
_diffrn_reflns_limit_h_max 19
_diffrn_reflns_limit_h_min -19
_diffrn_reflns_limit_k_max 9
_diffrn_reflns_limit_k_min -9
_diffrn_reflns_limit_l_max 27
_diffrn_reflns_limit_l_min -27
_diffrn_reflns_number 44394
_diffrn_reflns_point_group_measured_fraction_full 0.999
_diffrn_reflns_point_group_measured_fraction_max 0.951
_diffrn_reflns_theta_full 25.242
_diffrn_reflns_theta_max 34.162
_diffrn_reflns_theta_min 2.214
_diffrn_source 'microfocus X-Ray tube'
_diffrn_source_type 'Agilent SuperNova (Mo) X-ray Source'
_exptl_absorpt_coefficient_mu 0.703
_exptl_absorpt_correction_T_max 1.000
_exptl_absorpt_correction_T_min 0.667
_exptl_absorpt_correction_type gaussian
_exptl_absorpt_process_details
;
CrysAlisPro 1.171.40.59a (Rigaku Oxford Diffraction, 2019)
Numerical absorption correction based on gaussian integration over
 a multifaceted crystal model (Busing & Levy, 1957).
Empirical absorption correction using spherical harmonics,
 implemented in SCALE3 ABSPACK scaling algorithm.
;
_exptl_crystal_colour black
_exptl_crystal_colour_primary black
_exptl_crystal_density_diffrn 1.391
_exptl_crystal_description plate
_exptl_crystal_F_000 566
_exptl_crystal_size_max 0.237
_exptl_crystal_size_mid 0.101
_exptl_crystal_size_min 0.036
_refine_diff_density_max 0.506
_refine_diff_density_min -0.402
_refine_diff_density_rms 0.065
_refine_ls_abs_structure_details
;
 Flack x determined using 3394 quotients [(I+)-(I-)]/[(I+)+(I-)]
 (Parsons, Flack and Wagner, Acta Cryst. B69 (2013) 249-259).
;
_refine_ls_abs_structure_Flack -0.013(6)
_refine_ls_extinction_method none
_refine_ls_goodness_of_fit_ref 1.046
_refine_ls_hydrogen_treatment constr
_refine_ls_matrix_type full
_refine_ls_number_parameters 338
_refine_ls_number_reflns 10195
_refine_ls_number_restraints 1
_refine_ls_restrained_S_all 1.046
_refine_ls_R_factor_all 0.0532
_refine_ls_R_factor_gt 0.0403
_refine_ls_shift/su_max 0.000
_refine_ls_shift/su_mean 0.000
_refine_ls_structure_factor_coef Fsqd
_refine_ls_weighting_details 'w=1/[\s^2^(Fo^2^)+(0.0287P)^2^+0.2070P] where P=(Fo^2^+2Fc^2^)/3'
_refine_ls_weighting_scheme calc
_refine_ls_wR_factor_gt 0.0748
_refine_ls_wR_factor_ref 0.0801
_reflns_Friedel_coverage 0.816
_reflns_Friedel_fraction_full 1.000
_reflns_Friedel_fraction_max 0.928
_reflns_number_gt 8776
_reflns_number_total 10195
_reflns_threshold_expression 'I > 2\s(I)'
_cod_data_source_file d1dt00277e2.cif
_cod_data_source_block ga_cbl26
_cod_depositor_comments 'Adding full bibliography for 7706966--7706972.cif.'
_cod_original_sg_symbol_H-M 'P 21'
_cod_database_code 7706971
_audit_block_refno 3427
_audit_block_usercomment 'CB551, plate, black'
_shelx_space_group_comment
;
The symmetry employed for this shelxl refinement is uniquely defined
by the following loop, which should always be used as a source of
symmetry information in preference to the above space-group names.
They are only intended as comments.
;
_reflns_odcompleteness_completeness 99.94
_reflns_odcompleteness_iscentric 1
_reflns_odcompleteness_theta 32.50
_shelxl_version_number 2018/3
_olex2_refinement_description
;
1. Fixed Uiso
 At 1.2 times of:
  All C(H) groups, All C(H,H) groups
 At 1.5 times of:
  All C(H,H,H) groups
2.a Ternary CH refined with riding coordinates:
 C1(H1), C16(H16), C17(H17), C20(H20)
2.b Secondary CH2 refined with riding coordinates:
 C2(H2A,H2B), C15(H15A,H15B)
2.c Aromatic/amide H refined with riding coordinates:
 C4(H4), C7(H7), C8(H8), C9(H9), C10(H10), C13(H13), C26(H26), C27(H27),
 C29(H29), C30(H30)
2.d Idealised Me refined as rotating group:
 C18(H18A,H18B,H18C), C19(H19A,H19B,H19C), C21(H21A,H21B,H21C), C22(H22A,H22B,
 H22C)
;
_oxdiff_exptl_absorpt_empirical_details
;
Empirical correction (ABSPACK) includes:
- Absorption correction using spherical harmonics
- Frame scaling
;
_oxdiff_exptl_absorpt_empirical_full_max 1.265
_oxdiff_exptl_absorpt_empirical_full_min 0.808

loop_
_symmetry_equiv_pos_as_xyz
'x, y, z'
'-x, y+1/2, -z'

loop_
_atom_site_label
_atom_site_type_symbol
_atom_site_fract_x
_atom_site_fract_y
_atom_site_fract_z
_atom_site_U_iso_or_equiv
_atom_site_adp_type
_atom_site_occupancy
_atom_site_site_symmetry_order
_atom_site_calc_flag
_atom_site_refinement_flags_posn
_atom_site_refinement_flags_adp
_atom_site_refinement_flags_occupancy
_atom_site_disorder_assembly
_atom_site_disorder_group
Co Co 0.73090(2) 0.54625(5) 0.28917(2) 0.01443(6) Uani 1 1 d . . . . .
F F 0.90325(17) 0.2481(3) -0.15075(9) 0.0440(5) Uani 1 1 d . . . . .
O1 O 0.91139(14) 0.0707(4) 0.42446(9) 0.0263(4) Uani 1 1 d . . . . .
O2 O 0.53595(14) 1.0962(3) 0.22601(9) 0.0214(4) Uani 1 1 d . . . . .
N1 N 0.82886(15) 0.3164(3) 0.33616(11) 0.0176(4) Uani 1 1 d . . . . .
N2 N 0.70144(15) 0.6350(3) 0.38869(10) 0.0156(4) Uani 1 1 d . . . . .
N3 N 0.63552(15) 0.7781(3) 0.24004(10) 0.0150(3) Uani 1 1 d . . . . .
C1 C 0.91235(19) 0.1981(4) 0.29956(14) 0.0200(4) Uani 1 1 d . . . . .
H1 H 0.876454 0.141579 0.248258 0.024 Uiso 1 1 calc R U . . .
C2 C 0.9441(2) 0.0027(4) 0.35386(14) 0.0274(6) Uani 1 1 d . . . . .
H2A H 0.904404 -0.134011 0.333609 0.033 Uiso 1 1 calc R U . . .
H2B H 1.024800 -0.025555 0.361670 0.033 Uiso 1 1 calc R U . . .
C3 C 0.84097(19) 0.2440(4) 0.40608(13) 0.0201(4) Uani 1 1 d . . . . .
C4 C 0.79217(19) 0.3313(4) 0.46575(13) 0.0203(4) Uani 1 1 d . . . . .
H4 H 0.802850 0.256627 0.513477 0.024 Uiso 1 1 calc R U . . .
C5 C 0.73018(16) 0.5204(5) 0.45617(11) 0.0176(4) Uani 1 1 d . . . . .
C6 C 0.68770(18) 0.6384(4) 0.51698(13) 0.0190(4) Uani 1 1 d . . . . .
C7 C 0.68728(18) 0.5858(5) 0.59335(12) 0.0229(5) Uani 1 1 d . . . . .
H7 H 0.717534 0.450034 0.615084 0.027 Uiso 1 1 calc R U . . .
C8 C 0.6408(2) 0.7404(5) 0.63604(14) 0.0271(5) Uani 1 1 d . . . . .
H8 H 0.639304 0.709607 0.688101 0.033 Uiso 1 1 calc R U . . .
C9 C 0.5962(2) 0.9402(5) 0.60419(14) 0.0261(5) Uani 1 1 d . . . . .
H9 H 0.565638 1.043116 0.635096 0.031 Uiso 1 1 calc R U . . .
C10 C 0.59580(19) 0.9911(4) 0.52820(13) 0.0218(5) Uani 1 1 d . . . . .
H10 H 0.565227 1.126511 0.506385 0.026 Uiso 1 1 calc R U . . .
C11 C 0.64198(18) 0.8356(4) 0.48515(12) 0.0178(4) Uani 1 1 d . . . . .
C12 C 0.64861(18) 0.8285(4) 0.40377(12) 0.0164(4) Uani 1 1 d . . . . .
C13 C 0.60520(19) 0.9847(4) 0.35201(12) 0.0182(4) Uani 1 1 d . . . . .
H13 H 0.580104 1.121746 0.369239 0.022 Uiso 1 1 calc R U . . .
C14 C 0.59664(18) 0.9474(4) 0.27288(13) 0.0170(4) Uani 1 1 d . . . . .
C15 C 0.54310(19) 1.0290(5) 0.14887(11) 0.0210(4) Uani 1 1 d . . . . .
H15A H 0.595936 1.124029 0.127657 0.025 Uiso 1 1 calc R U . . .
H15B H 0.469770 1.037347 0.115058 0.025 Uiso 1 1 calc R U . . .
C16 C 0.58434(19) 0.7879(4) 0.15778(12) 0.0168(4) Uani 1 1 d . . . . .
H16 H 0.642487 0.763637 0.125981 0.020 Uiso 1 1 calc R U . . .
C17 C 1.00741(19) 0.3562(4) 0.29113(13) 0.0213(5) Uani 1 1 d . . . . .
H17 H 0.973590 0.489346 0.262303 0.026 Uiso 1 1 calc R U . . .
C18 C 1.0830(2) 0.2465(5) 0.24275(15) 0.0304(6) Uani 1 1 d . . . . .
H18A H 1.114888 0.110596 0.268036 0.046 Uiso 1 1 calc R U . . .
H18B H 1.142666 0.349453 0.236673 0.046 Uiso 1 1 calc R U . . .
H18C H 1.040022 0.209155 0.192495 0.046 Uiso 1 1 calc R U . . .
C19 C 1.0714(2) 0.4396(5) 0.36748(15) 0.0271(5) Uani 1 1 d . . . . .
H19A H 1.020105 0.510604 0.396241 0.041 Uiso 1 1 calc R U . . .
H19B H 1.127290 0.547759 0.358412 0.041 Uiso 1 1 calc R U . . .
H19C H 1.107962 0.313831 0.396755 0.041 Uiso 1 1 calc R U . . .
C20 C 0.4951(2) 0.6084(4) 0.13967(13) 0.0219(5) Uani 1 1 d . . . . .
H20 H 0.531077 0.462540 0.155628 0.026 Uiso 1 1 calc R U . . .
C21 C 0.4000(2) 0.6377(5) 0.18341(16) 0.0343(6) Uani 1 1 d . . . . .
H21A H 0.429771 0.645421 0.238207 0.051 Uiso 1 1 calc R U . . .
H21B H 0.349292 0.511087 0.173081 0.051 Uiso 1 1 calc R U . . .
H21C H 0.360047 0.775457 0.167018 0.051 Uiso 1 1 calc R U . . .
C22 C 0.4524(2) 0.5960(5) 0.05334(14) 0.0313(6) Uani 1 1 d . . . . .
H22A H 0.409575 0.730208 0.036523 0.047 Uiso 1 1 calc R U . . .
H22B H 0.405096 0.464736 0.041658 0.047 Uiso 1 1 calc R U . . .
H22C H 0.515342 0.585232 0.026711 0.047 Uiso 1 1 calc R U . . .
C23 C 0.76263(19) 0.4647(4) 0.19255(13) 0.0196(4) Uani 1 1 d . . . . .
C24 C 0.78580(19) 0.4192(4) 0.13067(13) 0.0202(4) Uani 1 1 d . . . . .
C25 C 0.81544(18) 0.3730(4) 0.05792(13) 0.0184(4) Uani 1 1 d . . . . .
C26 C 0.8635(2) 0.1692(4) 0.04332(14) 0.0221(5) Uani 1 1 d . . . . .
H26 H 0.875763 0.058857 0.082067 0.027 Uiso 1 1 calc R U . . .
C27 C 0.8934(2) 0.1261(4) -0.02695(14) 0.0248(5) Uani 1 1 d . . . . .
H27 H 0.925960 -0.011861 -0.036595 0.030 Uiso 1 1 calc R U . . .
C28 C 0.8744(2) 0.2890(5) -0.08205(14) 0.0275(6) Uani 1 1 d . . . . .
C29 C 0.8280(2) 0.4915(4) -0.07080(14) 0.0268(6) Uani 1 1 d . . . . .
H29 H 0.816518 0.600608 -0.109994 0.032 Uiso 1 1 calc R U . . .
C30 C 0.79840(18) 0.5323(5) -0.00018(12) 0.0222(4) Uani 1 1 d . . . . .
H30 H 0.765965 0.671081 0.008643 0.027 Uiso 1 1 calc R U . . .

loop_
_atom_site_aniso_label
_atom_site_aniso_U_11
_atom_site_aniso_U_22
_atom_site_aniso_U_33
_atom_site_aniso_U_23
_atom_site_aniso_U_13
_atom_site_aniso_U_12
Co 0.01493(12) 0.01451(12) 0.01376(11) -0.00024(13) 0.00235(8) 0.00241(12)
F 0.0675(13) 0.0439(11) 0.0274(9) -0.0087(8) 0.0265(9) -0.0047(9)
O1 0.0309(8) 0.0209(10) 0.0262(8) 0.0059(8) 0.0031(7) 0.0106(8)
O2 0.0321(9) 0.0154(9) 0.0166(7) 0.0007(6) 0.0043(6) 0.0082(6)
N1 0.0169(9) 0.0169(9) 0.0187(9) -0.0003(7) 0.0022(7) 0.0033(7)
N2 0.0161(8) 0.0152(9) 0.0152(8) -0.0004(7) 0.0020(7) 0.0009(7)
N3 0.0174(9) 0.0140(8) 0.0133(8) 0.0003(7) 0.0019(7) 0.0011(7)
C1 0.0210(11) 0.0167(10) 0.0215(11) -0.0020(8) 0.0016(9) 0.0075(8)
C2 0.0301(12) 0.0216(15) 0.0299(12) 0.0017(9) 0.0038(10) 0.0112(9)
C3 0.0188(11) 0.0173(10) 0.0225(11) 0.0030(9) -0.0004(9) 0.0023(8)
C4 0.0204(11) 0.0225(11) 0.0173(10) 0.0044(9) 0.0010(8) 0.0005(9)
C5 0.0149(8) 0.0218(12) 0.0159(8) 0.0007(9) 0.0019(7) -0.0036(9)
C6 0.0149(10) 0.0260(11) 0.0161(10) -0.0017(9) 0.0025(8) -0.0054(8)
C7 0.0184(10) 0.0331(16) 0.0164(9) 0.0025(9) 0.0013(8) -0.0061(9)
C8 0.0218(12) 0.0452(16) 0.0144(10) -0.0021(10) 0.0037(9) -0.0079(11)
C9 0.0209(11) 0.0383(14) 0.0204(11) -0.0087(10) 0.0070(9) -0.0039(10)
C10 0.0194(10) 0.0268(14) 0.0202(10) -0.0060(9) 0.0059(8) -0.0021(8)
C11 0.0153(10) 0.0234(11) 0.0147(9) -0.0029(8) 0.0032(8) -0.0023(8)
C12 0.0154(9) 0.0181(10) 0.0161(9) -0.0029(8) 0.0038(8) -0.0008(8)
C13 0.0215(10) 0.0169(10) 0.0165(10) -0.0027(7) 0.0043(8) 0.0030(7)
C14 0.0177(10) 0.0145(10) 0.0189(10) 0.0017(8) 0.0038(8) 0.0014(8)
C15 0.0324(11) 0.0155(10) 0.0152(9) 0.0018(10) 0.0044(8) 0.0026(11)
C16 0.0224(11) 0.0140(9) 0.0135(9) 0.0006(8) 0.0019(8) 0.0028(8)
C17 0.0173(10) 0.0250(12) 0.0214(11) -0.0040(9) 0.0027(8) 0.0041(9)
C18 0.0218(12) 0.0418(16) 0.0278(13) -0.0077(12) 0.0055(10) 0.0066(11)
C19 0.0213(12) 0.0304(13) 0.0280(13) -0.0061(11) 0.0006(10) 0.0059(10)
C20 0.0271(12) 0.0152(10) 0.0206(11) 0.0030(8) -0.0033(9) -0.0013(8)
C21 0.0269(13) 0.0458(17) 0.0283(14) 0.0090(12) 0.0000(11) -0.0105(12)
C22 0.0393(15) 0.0275(15) 0.0228(12) -0.0032(10) -0.0062(10) -0.0011(10)
C23 0.0174(10) 0.0197(10) 0.0210(11) 0.0002(9) 0.0020(9) 0.0039(8)
C24 0.0193(11) 0.0201(11) 0.0203(11) -0.0008(9) 0.0017(9) 0.0029(8)
C25 0.0153(10) 0.0215(11) 0.0186(10) -0.0035(9) 0.0037(8) 0.0002(8)
C26 0.0233(11) 0.0208(11) 0.0217(11) -0.0008(9) 0.0026(9) 0.0029(9)
C27 0.0265(12) 0.0241(12) 0.0248(12) -0.0077(9) 0.0071(10) 0.0015(9)
C28 0.0315(13) 0.0339(14) 0.0194(11) -0.0080(10) 0.0103(10) -0.0052(11)
C29 0.0333(13) 0.0267(14) 0.0218(11) 0.0017(9) 0.0084(10) -0.0046(10)
C30 0.0240(10) 0.0203(10) 0.0231(10) -0.0026(12) 0.0060(8) 0.0002(11)

loop_
_atom_type_symbol
_atom_type_description
_atom_type_scat_dispersion_real
_atom_type_scat_dispersion_imag
_atom_type_scat_source
C C 0.0033 0.0016 'International Tables Vol C Tables 4.2.6.8 and 6.1.1.4'
H H 0.0000 0.0000 'International Tables Vol C Tables 4.2.6.8 and 6.1.1.4'
Co Co 0.3494 0.9721 'International Tables Vol C Tables 4.2.6.8 and 6.1.1.4'
F F 0.0171 0.0103 'International Tables Vol C Tables 4.2.6.8 and 6.1.1.4'
N N 0.0061 0.0033 'International Tables Vol C Tables 4.2.6.8 and 6.1.1.4'
O O 0.0106 0.0060 'International Tables Vol C Tables 4.2.6.8 and 6.1.1.4'

loop_
_exptl_crystal_face_index_h
_exptl_crystal_face_index_k
_exptl_crystal_face_index_l
_exptl_crystal_face_perp_dist
1 8 -4 0.1109
-16 2 8 0.0575
-11 -6 -2 0.0686
5 0 -25 0.0426
15 0 10 0.0279
-15 0 -9 0.0066
-11 0 22 0.0427
2 -8 2 0.1160

loop_
_geom_angle_atom_site_label_1
_geom_angle_atom_site_label_2
_geom_angle_atom_site_label_3
_geom_angle
_geom_angle_site_symmetry_1
_geom_angle_site_symmetry_3
_geom_angle_publ_flag
N1 Co N2 90.29(8) . . ?
N1 Co N3 178.36(8) . . ?
N3 Co N2 91.01(8) . . ?
C23 Co N1 89.67(9) . . ?
C23 Co N2 178.59(10) . . ?
C23 Co N3 89.00(9) . . ?
C3 O1 C2 105.82(18) . . ?
C14 O2 C15 106.25(18) . . ?
C1 N1 Co 125.30(15) . . ?
C3 N1 Co 127.65(16) . . ?
C3 N1 C1 106.91(19) . . ?
C5 N2 Co 126.77(16) . . ?
C5 N2 C12 107.85(18) . . ?
C12 N2 Co 125.38(15) . . ?
C14 N3 Co 126.96(16) . . ?
C14 N3 C16 106.71(18) . . ?
C16 N3 Co 126.14(14) . . ?
N1 C1 H1 109.8 . . ?
N1 C1 C2 101.91(18) . . ?
N1 C1 C17 110.07(19) . . ?
C2 C1 H1 109.8 . . ?
C2 C1 C17 115.3(2) . . ?
C17 C1 H1 109.8 . . ?
O1 C2 C1 104.74(19) . . ?
O1 C2 H2A 110.8 . . ?
O1 C2 H2B 110.8 . . ?
C1 C2 H2A 110.8 . . ?
C1 C2 H2B 110.8 . . ?
H2A C2 H2B 108.9 . . ?
O1 C3 C4 116.3(2) . . ?
N1 C3 O1 116.4(2) . . ?
N1 C3 C4 127.3(2) . . ?
C3 C4 H4 119.3 . . ?
C5 C4 C3 121.3(2) . . ?
C5 C4 H4 119.3 . . ?
N2 C5 C6 109.5(2) . . ?
C4 C5 N2 125.2(2) . . ?
C4 C5 C6 125.2(2) . . ?
C7 C6 C5 132.4(2) . . ?
C11 C6 C5 106.41(19) . . ?
C11 C6 C7 121.2(2) . . ?
C6 C7 H7 121.4 . . ?
C8 C7 C6 117.2(2) . . ?
C8 C7 H7 121.4 . . ?
C7 C8 H8 119.2 . . ?
C7 C8 C9 121.5(2) . . ?
C9 C8 H8 119.2 . . ?
C8 C9 H9 119.4 . . ?
C10 C9 C8 121.2(2) . . ?
C10 C9 H9 119.4 . . ?
C9 C10 H10 121.3 . . ?
C9 C10 C11 117.4(2) . . ?
C11 C10 H10 121.3 . . ?
C6 C11 C10 121.5(2) . . ?
C6 C11 C12 106.7(2) . . ?
C10 C11 C12 131.7(2) . . ?
N2 C12 C11 109.20(19) . . ?
C13 C12 N2 126.23(19) . . ?
C13 C12 C11 124.5(2) . . ?
C12 C13 H13 119.4 . . ?
C12 C13 C14 121.2(2) . . ?
C14 C13 H13 119.4 . . ?
O2 C14 C13 116.38(19) . . ?
N3 C14 O2 116.34(19) . . ?
N3 C14 C13 127.2(2) . . ?
O2 C15 H15A 111.0 . . ?
O2 C15 H15B 111.0 . . ?
O2 C15 C16 103.93(18) . . ?
H15A C15 H15B 109.0 . . ?
C16 C15 H15A 111.0 . . ?
C16 C15 H15B 111.0 . . ?
N3 C16 C15 102.23(17) . . ?
N3 C16 H16 109.6 . . ?
N3 C16 C20 109.77(17) . . ?
C15 C16 H16 109.6 . . ?
C20 C16 C15 115.72(19) . . ?
C20 C16 H16 109.6 . . ?
C1 C17 H17 107.1 . . ?
C18 C17 C1 109.8(2) . . ?
C18 C17 H17 107.1 . . ?
C18 C17 C19 112.2(2) . . ?
C19 C17 C1 113.2(2) . . ?
C19 C17 H17 107.1 . . ?
C17 C18 H18A 109.5 . . ?
C17 C18 H18B 109.5 . . ?
C17 C18 H18C 109.5 . . ?
H18A C18 H18B 109.5 . . ?
H18A C18 H18C 109.5 . . ?
H18B C18 H18C 109.5 . . ?
C17 C19 H19A 109.5 . . ?
C17 C19 H19B 109.5 . . ?
C17 C19 H19C 109.5 . . ?
H19A C19 H19B 109.5 . . ?
H19A C19 H19C 109.5 . . ?
H19B C19 H19C 109.5 . . ?
C16 C20 H20 107.2 . . ?
C16 C20 C22 110.28(19) . . ?
C21 C20 C16 113.3(2) . . ?
C21 C20 H20 107.2 . . ?
C21 C20 C22 111.4(2) . . ?
C22 C20 H20 107.2 . . ?
C20 C21 H21A 109.5 . . ?
C20 C21 H21B 109.5 . . ?
C20 C21 H21C 109.5 . . ?
H21A C21 H21B 109.5 . . ?
H21A C21 H21C 109.5 . . ?
H21B C21 H21C 109.5 . . ?
C20 C22 H22A 109.5 . . ?
C20 C22 H22B 109.5 . . ?
C20 C22 H22C 109.5 . . ?
H22A C22 H22B 109.5 . . ?
H22A C22 H22C 109.5 . . ?
H22B C22 H22C 109.5 . . ?
C24 C23 Co 177.5(2) . . ?
C23 C24 C25 177.9(3) . . ?
C26 C25 C24 121.3(2) . . ?
C30 C25 C24 120.5(2) . . ?
C30 C25 C26 118.1(2) . . ?
C25 C26 H26 119.4 . . ?
C27 C26 C25 121.2(2) . . ?
C27 C26 H26 119.4 . . ?
C26 C27 H27 120.9 . . ?
C28 C27 C26 118.1(2) . . ?
C28 C27 H27 120.9 . . ?
F C28 C27 118.5(2) . . ?
F C28 C29 118.3(2) . . ?
C29 C28 C27 123.2(2) . . ?
C28 C29 H29 121.0 . . ?
C28 C29 C30 118.1(2) . . ?
C30 C29 H29 121.0 . . ?
C25 C30 H30 119.3 . . ?
C29 C30 C25 121.3(3) . . ?
C29 C30 H30 119.3 . . ?

loop_
_geom_bond_atom_site_label_1
_geom_bond_atom_site_label_2
_geom_bond_distance
_geom_bond_site_symmetry_2
_geom_bond_publ_flag
Co N1 1.9218(19) . ?
Co N2 1.9487(18) . ?
Co N3 1.9265(19) . ?
Co C23 1.899(2) . ?
F C28 1.358(3) . ?
O1 C2 1.448(3) . ?
O1 C3 1.356(3) . ?
O2 C14 1.352(3) . ?
O2 C15 1.451(2) . ?
N1 C1 1.492(3) . ?
N1 C3 1.303(3) . ?
N2 C5 1.376(3) . ?
N2 C12 1.382(3) . ?
N3 C14 1.307(3) . ?
N3 C16 1.488(3) . ?
C1 H1 1.0000 . ?
C1 C2 1.527(3) . ?
C1 C17 1.534(3) . ?
C2 H2A 0.9900 . ?
C2 H2B 0.9900 . ?
C3 C4 1.414(3) . ?
C4 H4 0.9500 . ?
C4 C5 1.362(3) . ?
C5 C6 1.469(3) . ?
C6 C7 1.399(3) . ?
C6 C11 1.388(3) . ?
C7 H7 0.9500 . ?
C7 C8 1.388(4) . ?
C8 H8 0.9500 . ?
C8 C9 1.398(4) . ?
C9 H9 0.9500 . ?
C9 C10 1.388(3) . ?
C10 H10 0.9500 . ?
C10 C11 1.394(3) . ?
C11 C12 1.469(3) . ?
C12 C13 1.356(3) . ?
C13 H13 0.9500 . ?
C13 C14 1.413(3) . ?
C15 H15A 0.9900 . ?
C15 H15B 0.9900 . ?
C15 C16 1.534(4) . ?
C16 H16 1.0000 . ?
C16 C20 1.531(3) . ?
C17 H17 1.0000 . ?
C17 C18 1.527(3) . ?
C17 C19 1.528(3) . ?
C18 H18A 0.9800 . ?
C18 H18B 0.9800 . ?
C18 H18C 0.9800 . ?
C19 H19A 0.9800 . ?
C19 H19B 0.9800 . ?
C19 H19C 0.9800 . ?
C20 H20 1.0000 . ?
C20 C21 1.527(4) . ?
C20 C22 1.535(3) . ?
C21 H21A 0.9800 . ?
C21 H21B 0.9800 . ?
C21 H21C 0.9800 . ?
C22 H22A 0.9800 . ?
C22 H22B 0.9800 . ?
C22 H22C 0.9800 . ?
C23 C24 1.219(3) . ?
C24 C25 1.437(3) . ?
C25 C26 1.405(3) . ?
C25 C30 1.398(4) . ?
C26 H26 0.9500 . ?
C26 C27 1.393(3) . ?
C27 H27 0.9500 . ?
C27 C28 1.377(4) . ?
C28 C29 1.375(4) . ?
C29 H29 0.9500 . ?
C29 C30 1.395(3) . ?
C30 H30 0.9500 . ?

loop_
_geom_contact_atom_site_label_1
_geom_contact_atom_site_label_2
_geom_contact_distance
_geom_contact_site_symmetry_1
_geom_contact_site_symmetry_2
_geom_contact_publ_flag
. . . . . ?

loop_
_geom_torsion_atom_site_label_1
_geom_torsion_atom_site_label_2
_geom_torsion_atom_site_label_3
_geom_torsion_atom_site_label_4
_geom_torsion
_geom_torsion_site_symmetry_1
_geom_torsion_site_symmetry_2
_geom_torsion_site_symmetry_3
_geom_torsion_site_symmetry_4
_geom_torsion_publ_flag
Co N1 C1 C2 -166.94(16) . . . . ?
Co N1 C1 C17 70.2(2) . . . . ?
Co N1 C3 O1 176.39(16) . . . . ?
Co N1 C3 C4 -6.2(4) . . . . ?
Co N2 C5 C4 5.3(3) . . . . ?
Co N2 C5 C6 -177.09(14) . . . . ?
Co N2 C12 C11 179.95(14) . . . . ?
Co N2 C12 C13 2.4(3) . . . . ?
Co N3 C14 O2 176.41(14) . . . . ?
Co N3 C14 C13 -7.9(3) . . . . ?
Co N3 C16 C15 -166.72(15) . . . . ?
Co N3 C16 C20 69.9(2) . . . . ?
F C28 C29 C30 179.9(2) . . . . ?
O1 C3 C4 C5 172.5(2) . . . . ?
O2 C15 C16 N3 -20.9(2) . . . . ?
O2 C15 C16 C20 98.4(2) . . . . ?
N1 C1 C2 O1 -20.1(2) . . . . ?
N1 C1 C17 C18 -171.2(2) . . . . ?
N1 C1 C17 C19 62.6(2) . . . . ?
N1 C3 C4 C5 -4.9(4) . . . . ?
N2 C5 C6 C7 174.9(2) . . . . ?
N2 C5 C6 C11 -5.3(2) . . . . ?
N2 C12 C13 C14 9.0(4) . . . . ?
N3 C16 C20 C21 61.9(2) . . . . ?
N3 C16 C20 C22 -172.52(19) . . . . ?
C1 N1 C3 O1 -7.7(3) . . . . ?
C1 N1 C3 C4 169.6(2) . . . . ?
C2 O1 C3 N1 -6.0(3) . . . . ?
C2 O1 C3 C4 176.3(2) . . . . ?
C2 C1 C17 C18 74.3(3) . . . . ?
C2 C1 C17 C19 -52.0(3) . . . . ?
C3 O1 C2 C1 16.5(3) . . . . ?
C3 N1 C1 C2 17.1(2) . . . . ?
C3 N1 C1 C17 -105.8(2) . . . . ?
C3 C4 C5 N2 5.1(4) . . . . ?
C3 C4 C5 C6 -172.1(2) . . . . ?
C4 C5 C6 C7 -7.5(4) . . . . ?
C4 C5 C6 C11 172.4(2) . . . . ?
C5 N2 C12 C11 -0.9(2) . . . . ?
C5 N2 C12 C13 -178.4(2) . . . . ?
C5 C6 C7 C8 178.9(2) . . . . ?
C5 C6 C11 C10 -178.6(2) . . . . ?
C5 C6 C11 C12 4.5(2) . . . . ?
C6 C7 C8 C9 0.0(4) . . . . ?
C6 C11 C12 N2 -2.4(2) . . . . ?
C6 C11 C12 C13 175.1(2) . . . . ?
C7 C6 C11 C10 1.3(3) . . . . ?
C7 C6 C11 C12 -175.6(2) . . . . ?
C7 C8 C9 C10 0.6(4) . . . . ?
C8 C9 C10 C11 -0.3(4) . . . . ?
C9 C10 C11 C6 -0.6(3) . . . . ?
C9 C10 C11 C12 175.4(2) . . . . ?
C10 C11 C12 N2 -178.9(2) . . . . ?
C10 C11 C12 C13 -1.3(4) . . . . ?
C11 C6 C7 C8 -0.9(3) . . . . ?
C11 C12 C13 C14 -168.2(2) . . . . ?
C12 N2 C5 C4 -173.9(2) . . . . ?
C12 N2 C5 C6 3.7(2) . . . . ?
C12 C13 C14 O2 169.3(2) . . . . ?
C12 C13 C14 N3 -6.4(4) . . . . ?
C14 O2 C15 C16 17.0(2) . . . . ?
C14 N3 C16 C15 17.9(2) . . . . ?
C14 N3 C16 C20 -105.5(2) . . . . ?
C15 O2 C14 N3 -6.1(3) . . . . ?
C15 O2 C14 C13 177.7(2) . . . . ?
C15 C16 C20 C21 -53.1(3) . . . . ?
C15 C16 C20 C22 72.5(2) . . . . ?
C16 N3 C14 O2 -8.2(3) . . . . ?
C16 N3 C14 C13 167.5(2) . . . . ?
C17 C1 C2 O1 99.1(2) . . . . ?
C24 C25 C26 C27 -179.2(2) . . . . ?
C24 C25 C30 C29 179.1(2) . . . . ?
C25 C26 C27 C28 -0.1(4) . . . . ?
C26 C25 C30 C29 0.0(3) . . . . ?
C26 C27 C28 F -179.9(2) . . . . ?
C26 C27 C28 C29 0.3(4) . . . . ?
C27 C28 C29 C30 -0.4(4) . . . . ?
C28 C29 C30 C25 0.2(4) . . . . ?
C30 C25 C26 C27 0.0(4) . . . . ?
